data_1542823
loop_
_publ_author_name
'Bolla, Geetha'
'Mittapalli, Sudhir'
'Nangia, Ashwini'

_publ_section_title
;
 Modularity and three-dimensional isostructurality of novel synthons in
 sulfonamide--lactam cocrystals
;
_journal_coeditor_code ZX5004
_journal_issue 4
_journal_name_full IUCrJ
_journal_page_first 389
_journal_page_last 401
_journal_paper_doi 10.1107/S2052252515004960
_journal_volume 2
_journal_year 2015
_chemical_formula_moiety C6H6ClNO2S,C5H9NO
_chemical_formula_sum 'C11 H15 Cl N2 O3 S'
_chemical_formula_weight 290.76
_chemical_melting_point 353
_chemical_name_systematic
; 
 ? 
;
_space_group_IT_number 14
_symmetry_cell_setting monoclinic
_symmetry_space_group_name_Hall '-P 2ybc'
_symmetry_space_group_name_H-M 'P 1 21/c 1'
_atom_sites_solution_hydrogens geom
_atom_sites_solution_primary direct
_atom_sites_solution_secondary difmap
_audit_creation_method SHELXL-97
_cell_angle_alpha 90.00
_cell_angle_beta 116.31(2)
_cell_angle_gamma 90.00
_cell_formula_units_Z 4
_cell_length_a 10.521(2)
_cell_length_b 13.7661(12)
_cell_length_c 10.3407(16)
_cell_measurement_reflns_used 1920
_cell_measurement_temperature 298(2)
_cell_measurement_theta_max 28.7950
_cell_measurement_theta_min 3.7420
_cell_volume 1342.5(4)
_computing_structure_refinement 'SHELXL-97 (Sheldrick, 1997)'
_computing_structure_solution 'SHELXS-97 (Sheldrick, 1990)'
_diffrn_ambient_temperature 298(2)
_diffrn_measured_fraction_theta_full 0.998
_diffrn_measured_fraction_theta_max 0.998
_diffrn_measurement_device_type 'Xcalibur, Eos, Gemini'
_diffrn_measurement_method '\w scans'
_diffrn_radiation_monochromator graphite
_diffrn_radiation_source 'fine-focus sealed tube'
_diffrn_radiation_type MoK\a
_diffrn_radiation_wavelength 0.71073
_diffrn_reflns_av_R_equivalents 0.0383
_diffrn_reflns_av_sigmaI/netI 0.0517
_diffrn_reflns_limit_h_max 13
_diffrn_reflns_limit_h_min -12
_diffrn_reflns_limit_k_max 17
_diffrn_reflns_limit_k_min -15
_diffrn_reflns_limit_l_max 12
_diffrn_reflns_limit_l_min -11
_diffrn_reflns_number 5058
_diffrn_reflns_theta_full 26.37
_diffrn_reflns_theta_max 26.37
_diffrn_reflns_theta_min 2.73
_exptl_absorpt_coefficient_mu 0.442
_exptl_absorpt_correction_T_max 1.0000
_exptl_absorpt_correction_T_min 0.70693
_exptl_absorpt_correction_type multi-scan
_exptl_absorpt_process_details SADABS
_exptl_crystal_colour COLORLES
_exptl_crystal_density_diffrn 1.439
_exptl_crystal_density_method 'not measured'
_exptl_crystal_description BLOCK
_exptl_crystal_F_000 608
_exptl_crystal_size_max 0.22
_exptl_crystal_size_mid 0.22
_exptl_crystal_size_min 0.20
_refine_diff_density_max 0.381
_refine_diff_density_min -0.359
_refine_diff_density_rms 0.080
_refine_ls_extinction_method none
_refine_ls_goodness_of_fit_ref 0.983
_refine_ls_hydrogen_treatment mixed
_refine_ls_matrix_type full
_refine_ls_number_parameters 169
_refine_ls_number_reflns 2731
_refine_ls_number_restraints 0
_refine_ls_restrained_S_all 0.983
_refine_ls_R_factor_all 0.0618
_refine_ls_R_factor_gt 0.0435
_refine_ls_shift/su_max 0.000
_refine_ls_shift/su_mean 0.000
_refine_ls_structure_factor_coef Fsqd
_refine_ls_weighting_details 'calc w=1/[\s^2^(Fo^2^)+(0.0596P)^2^+0.0000P] where P=(Fo^2^+2Fc^2^)/3'
_refine_ls_weighting_scheme calc
_refine_ls_wR_factor_gt 0.1052
_refine_ls_wR_factor_ref 0.1144
_reflns_number_gt 2039
_reflns_number_total 2731
_reflns_threshold_expression >2sigma(I)
_cod_data_source_file zx5004.cif
_cod_data_source_block 2ClBSAVLM
_cod_original_cell_volume 1342.5(3)
_cod_original_sg_symbol_H-M P121/c1
_cod_database_code 1542823
_publcif_datablock.id {de896d98-b227-42e6-891d-35361ee6a1de}

loop_
_symmetry_equiv_pos_as_xyz
'x, y, z'
'-x, y+1/2, -z+1/2'
'-x, -y, -z'
'x, -y-1/2, z-1/2'

loop_
_atom_site_label
_atom_site_type_symbol
_atom_site_fract_x
_atom_site_fract_y
_atom_site_fract_z
_atom_site_U_iso_or_equiv
_atom_site_adp_type
_atom_site_occupancy
_atom_site_symmetry_multiplicity
_atom_site_calc_flag
_atom_site_refinement_flags
S1 S 0.19111(6) 0.19966(4) 0.48704(5) 0.03615(18) Uani 1 1 d .
Cl1 Cl 0.05379(7) 0.11264(4) 0.16036(6) 0.0540(2) Uani 1 1 d .
O1 O 0.26755(18) 0.20526(11) 0.64070(15) 0.0487(4) Uani 1 1 d .
O2 O 0.05885(17) 0.24899(11) 0.41564(16) 0.0495(4) Uani 1 1 d .
C1 C 0.1601(2) 0.07383(14) 0.4485(2) 0.0328(5) Uani 1 1 d .
N1 N 0.2947(2) 0.24040(14) 0.4250(2) 0.0437(5) Uani 1 1 d .
H1B H 0.257(3) 0.2485(18) 0.335(3) 0.052 Uiso 1 1 d .
H1A H 0.372(3) 0.2141(19) 0.462(3) 0.052 Uiso 1 1 d .
O3 O 0.54379(19) 0.12661(13) 0.55417(18) 0.0610(5) Uani 1 1 d .
C2 C 0.1944(2) 0.01049(17) 0.5627(2) 0.0437(6) Uani 1 1 d .
H2 H 0.2366 0.0337 0.6569 0.052 Uiso 1 1 calc R
N2 N 0.5607(2) 0.00213(15) 0.6987(2) 0.0525(5) Uani 1 1 d .
H2A H 0.5325 -0.0349 0.6242 0.063 Uiso 1 1 calc R
C5 C 0.0690(3) -0.06037(17) 0.2835(3) 0.0506(6) Uani 1 1 d .
H5 H 0.0269 -0.0842 0.1896 0.061 Uiso 1 1 calc R
C6 C 0.0966(2) 0.03718(16) 0.3083(2) 0.0387(5) Uani 1 1 d .
C3 C 0.1659(3) -0.08749(19) 0.5367(3) 0.0584(7) Uani 1 1 d .
H3 H 0.1888 -0.1300 0.6137 0.070 Uiso 1 1 calc R
C4 C 0.1040(3) -0.12237(18) 0.3982(3) 0.0590(7) Uani 1 1 d .
H4 H 0.0857 -0.1885 0.3819 0.071 Uiso 1 1 calc R
C8 C 0.5756(3) 0.09436(19) 0.6778(3) 0.0504(6) Uani 1 1 d .
C10 C 0.6294(4) 0.1197(2) 0.9393(3) 0.0769(9) Uani 1 1 d .
H10A H 0.6889 0.1581 1.0231 0.092 Uiso 1 1 calc R
H10B H 0.5329 0.1226 0.9282 0.092 Uiso 1 1 calc R
C12 C 0.5869(3) -0.0445(2) 0.8350(3) 0.0620(7) Uani 1 1 d .
H12A H 0.6321 -0.1069 0.8412 0.074 Uiso 1 1 calc R
H12B H 0.4972 -0.0561 0.8377 0.074 Uiso 1 1 calc R
C11 C 0.6794(3) 0.0165(3) 0.9618(3) 0.0742(9) Uani 1 1 d .
H11A H 0.7765 0.0137 0.9747 0.089 Uiso 1 1 calc R
H11B H 0.6774 -0.0089 1.0484 0.089 Uiso 1 1 calc R
C9 C 0.6348(3) 0.1615(2) 0.8064(3) 0.0674(8) Uani 1 1 d .
H9A H 0.5818 0.2219 0.7810 0.081 Uiso 1 1 calc R
H9B H 0.7325 0.1765 0.8291 0.081 Uiso 1 1 calc R

loop_
_atom_site_aniso_label
_atom_site_aniso_U_11
_atom_site_aniso_U_22
_atom_site_aniso_U_33
_atom_site_aniso_U_23
_atom_site_aniso_U_13
_atom_site_aniso_U_12
S1 0.0502(4) 0.0291(3) 0.0311(3) -0.0019(2) 0.0198(3) 0.0002(3)
Cl1 0.0700(5) 0.0501(4) 0.0350(3) -0.0051(2) 0.0170(3) -0.0103(3)
O1 0.0696(12) 0.0471(9) 0.0308(8) -0.0062(7) 0.0235(8) -0.0030(9)
O2 0.0581(11) 0.0373(9) 0.0523(10) 0.0027(7) 0.0236(9) 0.0128(8)
C1 0.0346(11) 0.0276(10) 0.0395(11) 0.0012(9) 0.0194(9) 0.0007(9)
N1 0.0544(13) 0.0405(11) 0.0349(10) 0.0001(8) 0.0185(10) -0.0103(10)
O3 0.0692(13) 0.0589(11) 0.0577(11) 0.0064(9) 0.0307(9) 0.0052(10)
C2 0.0449(13) 0.0395(12) 0.0484(13) 0.0068(10) 0.0223(11) 0.0034(11)
N2 0.0594(14) 0.0497(12) 0.0456(11) -0.0017(9) 0.0207(10) 0.0039(11)
C5 0.0541(16) 0.0360(12) 0.0662(15) -0.0136(12) 0.0308(13) -0.0100(12)
C6 0.0379(12) 0.0357(11) 0.0459(13) -0.0026(9) 0.0216(10) -0.0037(10)
C3 0.0583(17) 0.0398(13) 0.0824(19) 0.0222(13) 0.0360(14) 0.0068(13)
C4 0.0581(17) 0.0299(12) 0.093(2) -0.0035(13) 0.0375(15) -0.0039(12)
C8 0.0419(14) 0.0527(15) 0.0562(16) -0.0011(12) 0.0214(12) 0.0052(12)
C10 0.087(2) 0.082(2) 0.0587(18) -0.0146(16) 0.0297(16) 0.002(2)
C12 0.0659(18) 0.0641(17) 0.0532(15) 0.0097(13) 0.0239(14) 0.0105(15)
C11 0.073(2) 0.090(2) 0.0475(15) 0.0012(15) 0.0159(14) 0.0098(18)
C9 0.0657(19) 0.0590(17) 0.075(2) -0.0106(15) 0.0296(16) -0.0006(16)

loop_
_atom_type_symbol
_atom_type_description
_atom_type_scat_dispersion_real
_atom_type_scat_dispersion_imag
_atom_type_scat_source
C C 0.0033 0.0016 'International Tables Vol C Tables 4.2.6.8 and 6.1.1.4'
N N 0.0061 0.0033 'International Tables Vol C Tables 4.2.6.8 and 6.1.1.4'
O O 0.0106 0.0060 'International Tables Vol C Tables 4.2.6.8 and 6.1.1.4'
S S 0.1246 0.1234 'International Tables Vol C Tables 4.2.6.8 and 6.1.1.4'
Cl Cl 0.1484 0.1585 'International Tables Vol C Tables 4.2.6.8 and 6.1.1.4'
H H 0.0000 0.0000 'International Tables Vol C Tables 4.2.6.8 and 6.1.1.4'

loop_
_geom_angle_atom_site_label_1
_geom_angle_atom_site_label_2
_geom_angle_atom_site_label_3
_geom_angle
O2 S1 O1 119.27(10)
O2 S1 N1 108.00(11)
O1 S1 N1 106.29(11)
O2 S1 C1 107.98(10)
O1 S1 C1 105.00(10)
N1 S1 C1 110.12(10)
C2 C1 C6 118.9(2)
C2 C1 S1 118.18(16)
C6 C1 S1 122.81(15)
S1 N1 H1B 115.1(17)
S1 N1 H1A 112.1(19)
H1B N1 H1A 117(3)
C1 C2 C3 119.9(2)
C1 C2 H2 120.1
C3 C2 H2 120.1
C8 N2 C12 126.9(2)
C8 N2 H2A 116.5
C12 N2 H2A 116.5
C4 C5 C6 119.5(2)
C4 C5 H5 120.2
C6 C5 H5 120.2
C5 C6 C1 120.8(2)
C5 C6 Cl1 118.02(18)
C1 C6 Cl1 121.17(17)
C4 C3 C2 120.4(2)
C4 C3 H3 119.8
C2 C3 H3 119.8
C3 C4 C5 120.4(2)
C3 C4 H4 119.8
C5 C4 H4 119.8
O3 C8 N2 121.0(2)
O3 C8 C9 120.2(2)
N2 C8 C9 118.8(2)
C11 C10 C9 110.5(3)
C11 C10 H10A 109.6
C9 C10 H10A 109.6
C11 C10 H10B 109.6
C9 C10 H10B 109.6
H10A C10 H10B 108.1
N2 C12 C11 111.7(2)
N2 C12 H12A 109.3
C11 C12 H12A 109.3
N2 C12 H12B 109.3
C11 C12 H12B 109.3
H12A C12 H12B 107.9
C12 C11 C10 110.4(2)
C12 C11 H11A 109.6
C10 C11 H11A 109.6
C12 C11 H11B 109.6
C10 C11 H11B 109.6
H11A C11 H11B 108.1
C8 C9 C10 113.6(2)
C8 C9 H9A 108.8
C10 C9 H9A 108.8
C8 C9 H9B 108.8
C10 C9 H9B 108.8
H9A C9 H9B 107.7

loop_
_geom_bond_atom_site_label_1
_geom_bond_atom_site_label_2
_geom_bond_distance
S1 O2 1.4254(16)
S1 O1 1.4299(16)
S1 N1 1.592(2)
S1 C1 1.775(2)
Cl1 C6 1.735(2)
C1 C2 1.380(3)
C1 C6 1.395(3)
N1 H1B 0.84(3)
N1 H1A 0.81(3)
O3 C8 1.251(3)
C2 C3 1.382(3)
C2 H2 0.9300
N2 C8 1.309(3)
N2 C12 1.460(3)
N2 H2A 0.8600
C5 C4 1.373(4)
C5 C6 1.374(3)
C5 H5 0.9300
C3 C4 1.370(4)
C3 H3 0.9300
C4 H4 0.9300
C8 C9 1.508(3)
C10 C11 1.497(4)
C10 C9 1.514(4)
C10 H10A 0.9700
C10 H10B 0.9700
C12 C11 1.497(4)
C12 H12A 0.9700
C12 H12B 0.9700
C11 H11A 0.9700
C11 H11B 0.9700
C9 H9A 0.9700
C9 H9B 0.9700
